data_4337448
loop_
_publ_author_name
'Scharf, Adam'
'Goldberg, Israel'
'Vigalok, Arkadi'

_publ_section_title
;
 Room temperature rapid functionalization of E-H bonds (E = O, N, S) via
 the metal-ligand cooperation mechanism.
;
_journal_issue 1
_journal_name_full 'Inorganic chemistry'
_journal_page_first 12
_journal_page_last 14
_journal_paper_doi 10.1021/ic402315a
_journal_volume 53
_journal_year 2014
_chemical_formula_moiety 'C30 H34 F N2 P Pd'
_chemical_formula_sum 'C30 H34 F N2 P Pd'
_chemical_formula_weight 578.96
_chemical_name_systematic
; 
 ? 
;
_space_group_IT_number 19
_symmetry_cell_setting orthorhombic
_symmetry_space_group_name_Hall 'P 2ac 2ab'
_symmetry_space_group_name_H-M 'P 21 21 21'
_atom_sites_solution_hydrogens geom
_atom_sites_solution_primary direct
_atom_sites_solution_secondary difmap
_audit_creation_method SHELXL-97
_cell_angle_alpha 90.00
_cell_angle_beta 90.00
_cell_angle_gamma 90.00
_cell_formula_units_Z 4
_cell_length_a 7.9385(2)
_cell_length_b 11.0586(2)
_cell_length_c 29.8637(7)
_cell_measurement_reflns_used 5025
_cell_measurement_temperature 110(2)
_cell_measurement_theta_max 26.0
_cell_measurement_theta_min 1.96
_cell_volume 2621.70(10)
_computing_cell_refinement 'SAINT, Bruker-AXS'
_computing_data_collection 'ApexII, Bruker-AXS'
_computing_data_reduction 'SAINT, Bruker-AXS'
_computing_structure_refinement 'SHELXL-97 (Sheldrick, 2008)'
_computing_structure_solution 'SHELXS-97 (Sheldrick, 2008)'
_diffrn_ambient_temperature 110(2)
_diffrn_detector_area_resol_mean 1.75
_diffrn_measured_fraction_theta_full 0.983
_diffrn_measured_fraction_theta_max 0.983
_diffrn_measurement_device_type 'ApexDuo, Bruker-AXS'
_diffrn_measurement_method '0.5 deg. \w scans'
_diffrn_radiation_monochromator graphite
_diffrn_radiation_source 'fine-focus sealed tube'
_diffrn_radiation_type MoK\a
_diffrn_radiation_wavelength 0.71073
_diffrn_reflns_av_R_equivalents 0.0207
_diffrn_reflns_av_sigmaI/netI 0.0403
_diffrn_reflns_limit_h_max 9
_diffrn_reflns_limit_h_min -9
_diffrn_reflns_limit_k_max 12
_diffrn_reflns_limit_k_min -13
_diffrn_reflns_limit_l_max 25
_diffrn_reflns_limit_l_min -36
_diffrn_reflns_number 8144
_diffrn_reflns_theta_full 25.99
_diffrn_reflns_theta_max 25.99
_diffrn_reflns_theta_min 1.96
_diffrn_standards_number 0
_exptl_absorpt_coefficient_mu 0.797
_exptl_absorpt_correction_T_max 0.9389
_exptl_absorpt_correction_T_min 0.8317
_exptl_absorpt_correction_type multi-scan
_exptl_absorpt_process_details 'ApexII -Bruker-AXS'
_exptl_crystal_colour red
_exptl_crystal_density_diffrn 1.467
_exptl_crystal_density_method 'not measured'
_exptl_crystal_description plate
_exptl_crystal_F_000 1192
_exptl_crystal_size_max 0.24
_exptl_crystal_size_mid 0.20
_exptl_crystal_size_min 0.08
_refine_diff_density_max 0.381
_refine_diff_density_min -0.335
_refine_diff_density_rms 0.055
_refine_ls_abs_structure_details 'Flack H D (1983), Acta Cryst. A39, 876-881'
_refine_ls_abs_structure_Flack 0.020(18)
_refine_ls_extinction_method none
_refine_ls_goodness_of_fit_ref 1.004
_refine_ls_hydrogen_treatment constr
_refine_ls_matrix_type full
_refine_ls_number_parameters 322
_refine_ls_number_reflns 5025
_refine_ls_number_restraints 0
_refine_ls_restrained_S_all 1.004
_refine_ls_R_factor_all 0.0235
_refine_ls_R_factor_gt 0.0219
_refine_ls_shift/su_max 0.001
_refine_ls_shift/su_mean 0.000
_refine_ls_structure_factor_coef Fsqd
_refine_ls_weighting_details 'calc w=1/[\s^2^(Fo^2^)+(0.0229P)^2^+0.0000P] where P=(Fo^2^+2Fc^2^)/3'
_refine_ls_weighting_scheme calc
_refine_ls_wR_factor_gt 0.0508
_refine_ls_wR_factor_ref 0.0513
_reflns_number_gt 4841
_reflns_number_total 5025
_reflns_threshold_expression >2sigma(I)
_cod_data_source_file ic402315a_si_003.cif
_cod_data_source_block ar92a
_cod_database_code 4337448

loop_
_symmetry_equiv_pos_as_xyz
'x, y, z'
'x+1/2, -y+1/2, -z'
'-x, y+1/2, -z+1/2'
'-x+1/2, -y, z+1/2'

loop_
_atom_site_label
_atom_site_type_symbol
_atom_site_fract_x
_atom_site_fract_y
_atom_site_fract_z
_atom_site_U_iso_or_equiv
_atom_site_adp_type
_atom_site_occupancy
_atom_site_symmetry_multiplicity
_atom_site_calc_flag
_atom_site_refinement_flags
Pd1 Pd -0.02195(2) 0.920543(16) 0.133338(6) 0.01118(5) Uani 1 1 d .
P2 P 0.14535(7) 1.07807(7) 0.11749(2) 0.01167(12) Uani 1 1 d .
C3 C 0.3679(3) 1.0550(2) 0.13622(9) 0.0164(5) Uani 1 1 d .
C4 C 0.4825(3) 1.1636(2) 0.12817(8) 0.0206(5) Uani 1 1 d .
H4A H 0.4278 1.2370 0.1394 0.031 Uiso 1 1 calc R
H4B H 0.5040 1.1720 0.0960 0.031 Uiso 1 1 calc R
H4C H 0.5895 1.1514 0.1439 0.031 Uiso 1 1 calc R
C5 C 0.3553(3) 1.0284(3) 0.18678(9) 0.0207(6) Uani 1 1 d .
H5A H 0.2800 0.9594 0.1916 0.031 Uiso 1 1 calc R
H5B H 0.3105 1.0995 0.2023 0.031 Uiso 1 1 calc R
H5C H 0.4675 1.0093 0.1985 0.031 Uiso 1 1 calc R
C6 C 0.4425(3) 0.9436(2) 0.11357(10) 0.0225(6) Uani 1 1 d .
H6A H 0.5581 0.9313 0.1241 0.034 Uiso 1 1 calc R
H6B H 0.4430 0.9555 0.0810 0.034 Uiso 1 1 calc R
H6C H 0.3743 0.8725 0.1210 0.034 Uiso 1 1 calc R
C7 C 0.1276(3) 1.1559(2) 0.06224(9) 0.0176(6) Uani 1 1 d .
C8 C -0.0609(3) 1.1537(3) 0.05071(9) 0.0226(7) Uani 1 1 d .
H8A H -0.0784 1.1899 0.0211 0.034 Uiso 1 1 calc R
H8B H -0.1237 1.1998 0.0732 0.034 Uiso 1 1 calc R
H8C H -0.1009 1.0699 0.0504 0.034 Uiso 1 1 calc R
C9 C 0.2250(3) 1.0857(3) 0.02659(8) 0.0220(6) Uani 1 1 d .
H9A H 0.1922 1.0003 0.0277 0.033 Uiso 1 1 calc R
H9B H 0.3461 1.0929 0.0323 0.033 Uiso 1 1 calc R
H9C H 0.1991 1.1187 -0.0031 0.033 Uiso 1 1 calc R
C10 C 0.1857(4) 1.2883(2) 0.06292(10) 0.0237(7) Uani 1 1 d .
H10A H 0.3078 1.2915 0.0675 0.036 Uiso 1 1 calc R
H10B H 0.1288 1.3312 0.0873 0.036 Uiso 1 1 calc R
H10C H 0.1575 1.3267 0.0343 0.036 Uiso 1 1 calc R
C11 C 0.0618(3) 1.1933(2) 0.15710(8) 0.0142(5) Uani 1 1 d .
H11A H 0.1569 1.2386 0.1704 0.017 Uiso 1 1 calc R
H11B H -0.0093 1.2516 0.1405 0.017 Uiso 1 1 calc R
C12 C -0.0411(3) 1.1362(2) 0.19405(8) 0.0149(5) Uani 1 1 d .
C13 C -0.1933(3) 1.1423(3) 0.26349(9) 0.0197(6) Uani 1 1 d .
H13 H -0.2257 1.1842 0.2899 0.024 Uiso 1 1 calc R
C14 C -0.0891(3) 1.1977(3) 0.23331(9) 0.0175(6) Uani 1 1 d .
H14 H -0.0494 1.2773 0.2388 0.021 Uiso 1 1 calc R
C15 C -0.2535(3) 1.0235(3) 0.25607(9) 0.0166(6) Uani 1 1 d .
C16 C -0.3691(4) 0.9616(3) 0.28378(9) 0.0220(6) Uani 1 1 d .
H16 H -0.4076 0.9969 0.3109 0.026 Uiso 1 1 calc R
C17 C -0.4244(3) 0.8499(3) 0.27083(9) 0.0222(6) Uani 1 1 d .
H17 H -0.5057 0.8102 0.2890 0.027 Uiso 1 1 calc R
C18 C -0.3674(3) 0.7911(3) 0.23225(9) 0.0192(6) Uani 1 1 d .
H18 H -0.4098 0.7132 0.2251 0.023 Uiso 1 1 calc R
C19 C -0.2480(3) 0.8460(2) 0.20381(9) 0.0145(6) Uani 1 1 d .
C20 C -0.1972(3) 0.9653(2) 0.21639(9) 0.0145(6) Uani 1 1 d .
N21 N -0.0935(3) 1.02362(19) 0.18701(7) 0.0121(5) Uani 1 1 d .
N22 N -0.1857(3) 0.80140(19) 0.16424(7) 0.0160(5) Uani 1 1 d .
C23 C -0.2327(3) 0.6843(2) 0.14922(9) 0.0160(6) Uani 1 1 d .
C24 C -0.3057(3) 0.6710(2) 0.10733(10) 0.0193(6) Uani 1 1 d .
H24 H -0.3319 0.7409 0.0902 0.023 Uiso 1 1 calc R
C25 C -0.3409(3) 0.5580(3) 0.09005(10) 0.0260(7) Uani 1 1 d .
H25 H -0.3883 0.5506 0.0610 0.031 Uiso 1 1 calc R
C26 C -0.3073(4) 0.4558(3) 0.11493(11) 0.0288(7) Uani 1 1 d .
H26 H -0.3323 0.3780 0.1032 0.035 Uiso 1 1 calc R
C27 C -0.2374(4) 0.4674(3) 0.15675(11) 0.0269(8) Uani 1 1 d .
H27 H -0.2153 0.3970 0.1740 0.032 Uiso 1 1 calc R
C28 C -0.1988(3) 0.5797(3) 0.17416(9) 0.0212(6) Uani 1 1 d .
H28 H -0.1492 0.5861 0.2030 0.025 Uiso 1 1 calc R
C29 C 0.0435(3) 0.8048(2) 0.08394(8) 0.0137(5) Uani 1 1 d .
C30 C -0.0262(3) 0.8086(2) 0.04113(8) 0.0175(5) Uani 1 1 d .
H30 H -0.0935 0.8761 0.0329 0.021 Uiso 1 1 calc R
C31 C -0.0003(3) 0.7166(2) 0.00994(8) 0.0186(6) Uani 1 1 d .
H31 H -0.0510 0.7197 -0.0189 0.022 Uiso 1 1 calc R
C32 C 0.1001(3) 0.6217(2) 0.02210(9) 0.0164(6) Uani 1 1 d .
C33 C 0.1751(3) 0.6144(2) 0.06349(9) 0.0184(6) Uani 1 1 d .
H33 H 0.2459 0.5482 0.0709 0.022 Uiso 1 1 calc R
C34 C 0.1447(3) 0.7059(2) 0.09401(9) 0.0181(6) Uani 1 1 d .
H34 H 0.1948 0.7010 0.1229 0.022 Uiso 1 1 calc R
F35 F 0.1266(2) 0.53019(14) -0.00798(5) 0.0254(4) Uani 1 1 d .

loop_
_atom_site_aniso_label
_atom_site_aniso_U_11
_atom_site_aniso_U_22
_atom_site_aniso_U_33
_atom_site_aniso_U_23
_atom_site_aniso_U_13
_atom_site_aniso_U_12
Pd1 0.01198(8) 0.01067(8) 0.01089(8) -0.00016(9) 0.00105(7) -0.00049(7)
P2 0.0122(3) 0.0109(3) 0.0119(3) -0.0007(3) 0.0007(2) 0.0003(3)
C3 0.0127(10) 0.0165(14) 0.0198(13) -0.0030(13) 0.0010(11) 0.0002(9)
C4 0.0159(12) 0.0232(13) 0.0227(14) -0.0053(12) 0.0002(13) -0.0037(11)
C5 0.0192(13) 0.0241(15) 0.0188(14) -0.0010(12) -0.0068(11) 0.0011(12)
C6 0.0164(13) 0.0216(15) 0.0294(15) -0.0063(13) -0.0033(11) 0.0047(11)
C7 0.0251(14) 0.0140(14) 0.0136(13) 0.0028(12) 0.0017(11) -0.0007(11)
C8 0.0275(16) 0.0196(15) 0.0208(15) 0.0049(13) -0.0110(12) 0.0039(12)
C9 0.0357(15) 0.0180(14) 0.0123(12) 0.0015(13) 0.0052(11) -0.0023(15)
C10 0.0346(17) 0.0159(15) 0.0207(15) 0.0037(13) 0.0023(13) -0.0037(13)
C11 0.0163(13) 0.0114(12) 0.0150(13) -0.0041(11) 0.0001(10) 0.0005(10)
C12 0.0110(12) 0.0178(13) 0.0158(12) -0.0012(11) -0.0029(11) 0.0044(11)
C13 0.0171(13) 0.0309(16) 0.0110(13) -0.0050(13) -0.0022(11) 0.0067(12)
C14 0.0177(13) 0.0169(14) 0.0177(14) -0.0039(12) -0.0030(11) 0.0020(11)
C15 0.0143(12) 0.0252(15) 0.0102(13) 0.0024(12) -0.0021(11) 0.0047(11)
C16 0.0238(14) 0.0332(17) 0.0090(13) 0.0018(12) 0.0035(11) 0.0053(12)
C17 0.0194(14) 0.0294(16) 0.0177(14) 0.0096(13) 0.0027(11) 0.0011(12)
C18 0.0184(13) 0.0184(14) 0.0209(14) 0.0070(12) 0.0025(11) 0.0042(11)
C19 0.0134(12) 0.0160(14) 0.0140(13) 0.0034(12) -0.0016(11) 0.0041(10)
C20 0.0131(12) 0.0201(14) 0.0102(12) 0.0036(11) -0.0013(10) 0.0028(10)
N21 0.0096(10) 0.0157(11) 0.0109(11) 0.0003(9) -0.0006(9) 0.0011(9)
N22 0.0174(11) 0.0139(12) 0.0167(12) 0.0018(10) 0.0022(9) -0.0013(9)
C23 0.0127(13) 0.0134(13) 0.0218(14) 0.0001(12) 0.0058(11) -0.0026(11)
C24 0.0196(13) 0.0159(14) 0.0224(15) -0.0013(12) 0.0019(12) -0.0021(11)
C25 0.0257(15) 0.0252(17) 0.0270(16) -0.0108(14) 0.0018(12) -0.0052(12)
C26 0.0293(16) 0.0148(15) 0.0423(19) -0.0061(14) 0.0143(15) -0.0069(12)
C27 0.0235(16) 0.0184(15) 0.039(2) 0.0098(15) 0.0140(14) 0.0043(12)
C28 0.0160(12) 0.0213(14) 0.0263(14) 0.0055(15) 0.0030(10) 0.0016(13)
C29 0.0152(12) 0.0113(12) 0.0147(12) -0.0012(10) 0.0041(11) -0.0039(11)
C30 0.0199(12) 0.0131(12) 0.0196(12) 0.0001(11) -0.0008(12) 0.0003(12)
C31 0.0200(14) 0.0230(14) 0.0128(12) -0.0015(11) -0.0010(11) -0.0026(12)
C32 0.0177(13) 0.0134(13) 0.0182(14) -0.0052(11) 0.0069(11) -0.0041(11)
C33 0.0187(14) 0.0095(13) 0.0270(15) 0.0006(11) -0.0029(12) 0.0010(10)
C34 0.0219(13) 0.0159(14) 0.0165(14) 0.0032(12) -0.0039(11) -0.0020(11)
F35 0.0300(9) 0.0185(8) 0.0277(9) -0.0125(8) 0.0021(8) -0.0017(7)

loop_
_atom_type_symbol
_atom_type_description
_atom_type_scat_dispersion_real
_atom_type_scat_dispersion_imag
_atom_type_scat_source
C C 0.0033 0.0016 'International Tables Vol C Tables 4.2.6.8 and 6.1.1.4'
H H 0.0000 0.0000 'International Tables Vol C Tables 4.2.6.8 and 6.1.1.4'
N N 0.0061 0.0033 'International Tables Vol C Tables 4.2.6.8 and 6.1.1.4'
F F 0.0171 0.0103 'International Tables Vol C Tables 4.2.6.8 and 6.1.1.4'
P P 0.1023 0.0942 'International Tables Vol C Tables 4.2.6.8 and 6.1.1.4'
Pd Pd -0.9988 1.0072 'International Tables Vol C Tables 4.2.6.8 and 6.1.1.4'

loop_
_geom_angle_atom_site_label_1
_geom_angle_atom_site_label_2
_geom_angle_atom_site_label_3
_geom_angle
C29 Pd1 N21 174.55(9)
C29 Pd1 N22 94.82(9)
N21 Pd1 N22 80.27(8)
C29 Pd1 P2 100.70(7)
N21 Pd1 P2 84.08(6)
N22 Pd1 P2 164.13(6)
C11 P2 C7 102.65(12)
C11 P2 C3 103.88(11)
C7 P2 C3 113.48(12)
C11 P2 Pd1 100.76(8)
C7 P2 Pd1 120.05(9)
C3 P2 Pd1 112.99(8)
C4 C3 C6 109.5(2)
C4 C3 C5 110.1(2)
C6 C3 C5 107.8(2)
C4 C3 P2 114.15(17)
C6 C3 P2 110.13(17)
C5 C3 P2 104.95(16)
C3 C4 H4A 109.5
C3 C4 H4B 109.5
H4A C4 H4B 109.5
C3 C4 H4C 109.5
H4A C4 H4C 109.5
H4B C4 H4C 109.5
C3 C5 H5A 109.5
C3 C5 H5B 109.5
H5A C5 H5B 109.5
C3 C5 H5C 109.5
H5A C5 H5C 109.5
H5B C5 H5C 109.5
C3 C6 H6A 109.5
C3 C6 H6B 109.5
H6A C6 H6B 109.5
C3 C6 H6C 109.5
H6A C6 H6C 109.5
H6B C6 H6C 109.5
C9 C7 C8 109.2(2)
C9 C7 C10 110.0(2)
C8 C7 C10 108.1(2)
C9 C7 P2 110.06(19)
C8 C7 P2 105.31(19)
C10 C7 P2 113.9(2)
C7 C8 H8A 109.5
C7 C8 H8B 109.5
H8A C8 H8B 109.5
C7 C8 H8C 109.5
H8A C8 H8C 109.5
H8B C8 H8C 109.5
C7 C9 H9A 109.5
C7 C9 H9B 109.5
H9A C9 H9B 109.5
C7 C9 H9C 109.5
H9A C9 H9C 109.5
H9B C9 H9C 109.5
C7 C10 H10A 109.5
C7 C10 H10B 109.5
H10A C10 H10B 109.5
C7 C10 H10C 109.5
H10A C10 H10C 109.5
H10B C10 H10C 109.5
C12 C11 P2 111.76(17)
C12 C11 H11A 109.3
P2 C11 H11A 109.3
C12 C11 H11B 109.3
P2 C11 H11B 109.3
H11A C11 H11B 107.9
N21 C12 C14 120.0(2)
N21 C12 C11 116.4(2)
C14 C12 C11 123.6(2)
C14 C13 C15 121.1(3)
C14 C13 H13 119.4
C15 C13 H13 119.4
C13 C14 C12 119.7(3)
C13 C14 H14 120.1
C12 C14 H14 120.1
C16 C15 C13 125.3(3)
C16 C15 C20 118.2(3)
C13 C15 C20 116.4(3)
C17 C16 C15 118.8(3)
C17 C16 H16 120.6
C15 C16 H16 120.6
C16 C17 C18 123.3(3)
C16 C17 H17 118.3
C18 C17 H17 118.3
C17 C18 C19 120.9(3)
C17 C18 H18 119.5
C19 C18 H18 119.5
N22 C19 C18 127.3(3)
N22 C19 C20 117.1(2)
C18 C19 C20 115.4(2)
N21 C20 C15 120.8(2)
N21 C20 C19 115.9(2)
C15 C20 C19 123.3(3)
C12 N21 C20 122.0(2)
C12 N21 Pd1 123.97(18)
C20 N21 Pd1 114.05(17)
C19 N22 C23 120.3(2)
C19 N22 Pd1 112.45(17)
C23 N22 Pd1 127.23(17)
C24 C23 C28 118.2(3)
C24 C23 N22 119.4(2)
C28 C23 N22 122.3(2)
C25 C24 C23 121.2(3)
C25 C24 H24 119.4
C23 C24 H24 119.4
C26 C25 C24 120.1(3)
C26 C25 H25 120.0
C24 C25 H25 120.0
C25 C26 C27 119.5(3)
C25 C26 H26 120.2
C27 C26 H26 120.2
C28 C27 C26 121.1(3)
C28 C27 H27 119.5
C26 C27 H27 119.5
C27 C28 C23 120.0(3)
C27 C28 H28 120.0
C23 C28 H28 120.0
C34 C29 C30 116.8(2)
C34 C29 Pd1 119.26(18)
C30 C29 Pd1 123.27(19)
C29 C30 C31 122.2(2)
C29 C30 H30 118.9
C31 C30 H30 118.9
C32 C31 C30 117.9(2)
C32 C31 H31 121.0
C30 C31 H31 121.0
C31 C32 F35 118.9(2)
C31 C32 C33 122.5(2)
F35 C32 C33 118.7(2)
C32 C33 C34 118.3(2)
C32 C33 H33 120.9
C34 C33 H33 120.9
C33 C34 C29 122.3(2)
C33 C34 H34 118.9
C29 C34 H34 118.9

loop_
_geom_bond_atom_site_label_1
_geom_bond_atom_site_label_2
_geom_bond_distance
Pd1 C29 2.021(2)
Pd1 N21 2.047(2)
Pd1 N22 2.068(2)
Pd1 P2 2.2412(7)
P2 C11 1.861(2)
P2 C7 1.866(3)
P2 C3 1.871(2)
C3 C4 1.525(3)
C3 C6 1.525(3)
C3 C5 1.542(4)
C4 H4A 0.9800
C4 H4B 0.9800
C4 H4C 0.9800
C5 H5A 0.9800
C5 H5B 0.9800
C5 H5C 0.9800
C6 H6A 0.9800
C6 H6B 0.9800
C6 H6C 0.9800
C7 C9 1.528(4)
C7 C8 1.536(4)
C7 C10 1.535(4)
C8 H8A 0.9800
C8 H8B 0.9800
C8 H8C 0.9800
C9 H9A 0.9800
C9 H9B 0.9800
C9 H9C 0.9800
C10 H10A 0.9800
C10 H10B 0.9800
C10 H10C 0.9800
C11 C12 1.511(3)
C11 H11A 0.9900
C11 H11B 0.9900
C12 N21 1.329(3)
C12 C14 1.408(4)
C13 C14 1.368(4)
C13 C15 1.415(4)
C13 H13 0.9500
C14 H14 0.9500
C15 C16 1.413(4)
C15 C20 1.421(4)
C16 C17 1.366(4)
C16 H16 0.9500
C17 C18 1.398(4)
C17 H17 0.9500
C18 C19 1.410(4)
C18 H18 0.9500
C19 N22 1.373(3)
C19 C20 1.430(4)
C20 N21 1.365(3)
N22 C23 1.420(3)
C23 C24 1.386(4)
C23 C28 1.402(4)
C24 C25 1.381(4)
C24 H24 0.9500
C25 C26 1.378(4)
C25 H25 0.9500
C26 C27 1.372(5)
C26 H26 0.9500
C27 C28 1.381(4)
C27 H27 0.9500
C28 H28 0.9500
C29 C34 1.390(4)
C29 C30 1.394(3)
C30 C31 1.395(3)
C30 H30 0.9500
C31 C32 1.366(4)
C31 H31 0.9500
C32 F35 1.370(3)
C32 C33 1.374(4)
C33 C34 1.383(4)
C33 H33 0.9500
C34 H34 0.9500
